data_1006043
loop_
_publ_author_name
'Rodriguez-Carvajal, J'
'Fernandez-Diaz, M T'
'Martinez, J L'

_publ_section_title
;
Neutron diffraction study on structural and magnetic properties of
La~2~NiO~4~
;
_journal_coden_ASTM JCOMEL
_journal_name_full 'Journal of Physics: Condensed Matter'
_journal_page_first 3215
_journal_page_last 3234
_journal_paper_doi 10.1088/0953-8984/3/19/002
_journal_volume 3
_journal_year 1991
_chemical_formula_structural 'La2 Ni O4'
_chemical_formula_sum 'La2 Ni O4'
_chemical_name_systematic 'Lanthanum nickel oxide'
_space_group_IT_number 138
_symmetry_cell_setting tetragonal
_symmetry_space_group_name_Hall '-P 4ac 2ac'
_symmetry_space_group_name_H-M 'P 42/n c m :2'
_cell_angle_alpha 90
_cell_angle_beta 90
_cell_angle_gamma 90
_cell_formula_units_Z 4
_cell_length_a 5.4995(1)
_cell_length_b 5.4995(1)
_cell_length_c 12.5052(2)
_cell_volume 378.2
_refine_ls_R_factor_all 0.045
_cod_original_sg_symbol_H-M 'P 42/n c m Z'
_cod_database_code 1006043

loop_
_symmetry_equiv_pos_as_xyz
x,y,z
1/2-x,y,1/2+z
x,1/2-y,1/2+z
1/2-x,1/2-y,z
y,x,z
y,1/2-x,1/2+z
1/2-y,x,1/2+z
1/2-y,1/2-x,z
-x,-y,-z
1/2+x,-y,1/2-z
-x,1/2+y,1/2-z
1/2+x,1/2+y,-z
-y,-x,-z
-y,1/2+x,1/2-z
1/2+y,-x,1/2-z
1/2+y,1/2+x,-z

loop_
_atom_site_label
_atom_site_type_symbol
_atom_site_symmetry_multiplicity
_atom_site_Wyckoff_symbol
_atom_site_fract_x
_atom_site_fract_y
_atom_site_fract_z
_atom_site_occupancy
_atom_site_attached_hydrogens
_atom_site_calc_flag
La1 La3+ 8 i -0.0072(3) -0.0072(3) 0.3639(1) 1. 0 d
Ni1 Ni2+ 4 d 0. 0. 0. 1. 0 d
O1 O2- 4 e 0.25 0.25 -0.0155(4) 1. 0 d
O2 O2- 4 a 0.25 0.75 0. 1. 0 d
O3 O2- 8 i 0.0314(3) 0.0314(3) 0.1771(2) 1. 0 d

loop_
_atom_type_symbol
_atom_type_oxidation_number
La3+ 3.000
Ni2+ 2.000
O2- -2.000
